data_4103050
loop_
_publ_author_name
'Heather R. Lucas'
'Gerald J. Meyer'
'Kenneth D. Karlin'

_publ_section_title
;
 CO and O2 Binding to Pseudo-tetradentate Ligand-Copper(I) Complexes with
 a Variable N-Donor Moiety: Kinetic/Thermodynamic Investigation Reveals
 Ligand-Induced Changes in Reaction Mechanism
;
_journal_name_full 'Journal of the American Chemical Society'
_journal_page_first 12927
_journal_page_last 12940
_journal_paper_doi 10.1021/ja104107q
_journal_volume 132
_journal_year 2010
_chemical_formula_moiety 'C24 B F20, C20 H19 Cu N3 O'
_chemical_formula_sum 'C44 H19 B Cu F20 N3 O'
_chemical_formula_weight 1059.97
_chemical_name_systematic
; 
 ? 
;
_space_group_IT_number 14
_symmetry_cell_setting monoclinic
_symmetry_space_group_name_Hall '-P 2ybc'
_symmetry_space_group_name_H-M 'P 1 21/c 1'
_atom_sites_solution_hydrogens geom
_atom_sites_solution_primary direct
_atom_sites_solution_secondary difmap
_audit_creation_date
;
'Thu May 04 17:05:26 2006'
;
_audit_creation_method SHELXL-97
_cell_angle_alpha 90.00
_cell_angle_beta 94.130(9)
_cell_angle_gamma 90.00
_cell_formula_units_Z 4
_cell_length_a 14.3620(17)
_cell_length_b 17.989(3)
_cell_length_c 15.7391(17)
_cell_measurement_reflns_used 24083
_cell_measurement_temperature 110
_cell_measurement_theta_max 30.47
_cell_measurement_theta_min 3.79
_cell_volume 4055.8(9)
_computing_cell_refinement 'Oxford Diffraction CrysAlis RED'
_computing_data_collection 'Oxford Diffraction CrysAlis CCD'
_computing_data_reduction 'Oxford Diffraction CrysAlis RED'
_computing_molecular_graphics 'Sheldrick, G.M. (2000). SHELXTL v6.10.'
_computing_publication_material 'Sheldrick, G.M. (2000). SHELXTL v6.10.'
_computing_structure_refinement 'Sheldrick, G.M. (2000). SHELXTL v6.10.'
_computing_structure_solution 'Sheldrick, G.M. (2000). SHELXTL v6.10.'
_diffrn_ambient_temperature 110
_diffrn_detector_area_resol_mean 15.9890
_diffrn_measured_fraction_theta_full 0.996
_diffrn_measured_fraction_theta_max 0.996
_diffrn_measurement_details 'see scan set'
_diffrn_measurement_device Kappa
_diffrn_measurement_device_type Xcalibur3
_diffrn_measurement_method ' omega phi scans'
_diffrn_orient_matrix_UB_11 0.0243279672
_diffrn_orient_matrix_UB_12 0.0291707921
_diffrn_orient_matrix_UB_13 0.0224734915
_diffrn_orient_matrix_UB_21 0.0331138347
_diffrn_orient_matrix_UB_22 -0.0260737812
_diffrn_orient_matrix_UB_23 0.0177845205
_diffrn_orient_matrix_UB_31 0.0277959985
_diffrn_orient_matrix_UB_32 0.0055731933
_diffrn_orient_matrix_UB_33 -0.0350396484
_diffrn_radiation_monochromator graphite
_diffrn_radiation_source 'Enhance (Mo) X-ray Source'
_diffrn_radiation_type 'Mo K\a'
_diffrn_radiation_wavelength 0.71073
_diffrn_reflns_av_R_equivalents 0.0449
_diffrn_reflns_av_sigmaI/netI 0.0353
_diffrn_reflns_limit_h_max 18
_diffrn_reflns_limit_h_min -18
_diffrn_reflns_limit_k_max 23
_diffrn_reflns_limit_k_min -23
_diffrn_reflns_limit_l_max 20
_diffrn_reflns_limit_l_min -20
_diffrn_reflns_number 57173
_diffrn_reflns_resolution_max 0.77
_diffrn_reflns_theta_full 27.58
_diffrn_reflns_theta_max 27.58
_diffrn_reflns_theta_min 3.71
_diffrn_source_current 40
_diffrn_source_power 2
_diffrn_source_voltage 50
_diffrn_standards_interval_count 1
_diffrn_standards_interval_time 50
_exptl_absorpt_coefficient_mu 0.673
_exptl_absorpt_correction_T_max 0.957
_exptl_absorpt_correction_T_min 0.824
_exptl_absorpt_correction_type analytical
_exptl_absorpt_process_details
;
CrysAlis RED, Oxford Diffraction Ltd.,
Version 1.171.29.5 (release 22-02-2006 CrysAlis171 .NET)
(compiled Feb 22 2006,13:01:44)
Analytical numeric absorption correction using a multifaceted crystal
        model based on expressions derived by R.C. Clark & J.S. Reid.
(Clark, R. C. & Reid, J. S. (1995). Acta Cryst. A51, 887-897)
;
_exptl_crystal_colour colorless
_exptl_crystal_density_diffrn 1.736
_exptl_crystal_density_method 'not measured'
_exptl_crystal_description plate
_exptl_crystal_F_000 2104
_exptl_crystal_size_max 0.2088
_exptl_crystal_size_mid 0.1106
_exptl_crystal_size_min 0.0336
_refine_diff_density_max 0.320
_refine_diff_density_min -0.377
_refine_diff_density_rms 0.053
_refine_ls_extinction_method none
_refine_ls_goodness_of_fit_ref 1.064
_refine_ls_hydrogen_treatment constr
_refine_ls_matrix_type full
_refine_ls_number_parameters 631
_refine_ls_number_reflns 9352
_refine_ls_number_restraints 0
_refine_ls_restrained_S_all 1.064
_refine_ls_R_factor_all 0.0496
_refine_ls_R_factor_gt 0.0309
_refine_ls_shift/su_max 0.001
_refine_ls_shift/su_mean 0.000
_refine_ls_structure_factor_coef Fsqd
_refine_ls_weighting_details 'calc w=1/[\s^2^(Fo^2^)+(0.0435P)^2^+0.0000P] where P=(Fo^2^+2Fc^2^)/3'
_refine_ls_weighting_scheme calc
_refine_ls_wR_factor_gt 0.0764
_refine_ls_wR_factor_ref 0.0797
_reflns_number_gt 6866
_reflns_number_total 9352
_reflns_threshold_expression >2sigma(I)
_cod_data_source_file ja104107q_si_001.cif
_cod_data_source_block BzPy1
_cod_original_cell_volume 4055.7(9)
_cod_original_sg_symbol_H-M 'P 1 21/c 1 '
_cod_database_code 4103050
_audit_creation_method_reference
;
CrysAlis RED, Oxford Diffraction Ltd.,
Version 1.171.29.5 (release 22-02-2006 CrysAlis171 .NET)
(compiled Feb 22 2006,13:01:44)
;
_computing_data_collection_reference
;
CrysAlis CCD, Oxford Diffraction Ltd.,
Version 1.171.29.5 (release 22-02-2006 CrysAlis171 .NET)
(compiled Feb 22 2006,13:01:44)
;
_computing_cell_refinment_reference
;
CrysAlis RED, Oxford Diffraction Ltd.,
Version 1.171.29.5 (release 22-02-2006 CrysAlis171 .NET)
(compiled Feb 22 2006,13:01:44)
;
_computing_data_reduction_reference
;
CrysAlis RED, Oxford Diffraction Ltd.,
Version 1.171.29.5 (release 22-02-2006 CrysAlis171 .NET)
(compiled Feb 22 2006,13:01:44)
;
_cell_measurement_resolution_max 0.70
_jhu_your_name_here 'Dr. Amy A Sarjeant'
_jhu_your_lab_here 'NCB 240'
_jhu_your_phone_number_here x6-8569
_jhu_your_email_here xray@jhu.edu
_jhu_institutional_source 'Karlin Lab'
_jhu_submitting_scientist 'Heather Lucas'
_jhu_scientist_phone x6-6161
_jhu_scientist_email hlucas4@jhu.edu
_jhu_identifying_number x0239
_jhu_xray_labbook 150
_jhu_crystalization_labbook BzPyl%28CO%29
_jhu_crystalization_solvent 'Pentane, Diethyl Ether'
_jhu_crystalization_method
;
;
_jhu_diffraction_detector_distance 50
_jhu_quality_factor 1

loop_
_symmetry_equiv_pos_as_xyz
'x, y, z'
'-x, y+1/2, -z+1/2'
'-x, -y, -z'
'x, -y-1/2, z-1/2'

loop_
_atom_site_label
_atom_site_type_symbol
_atom_site_fract_x
_atom_site_fract_y
_atom_site_fract_z
_atom_site_U_iso_or_equiv
_atom_site_adp_type
_atom_site_occupancy
_atom_site_symmetry_multiplicity
_atom_site_calc_flag
_atom_site_refinement_flags
Cu1 Cu 0.362910(14) 0.336268(12) 0.607126(13) 0.01915(6) Uani 1 1 d .
N1 N 0.38353(10) 0.22416(8) 0.60460(9) 0.0214(3) Uani 1 1 d .
N2 N 0.21952(10) 0.30116(8) 0.61067(9) 0.0202(3) Uani 1 1 d .
N3 N 0.31116(10) 0.37084(8) 0.48835(9) 0.0207(3) Uani 1 1 d .
O1 O 0.46802(9) 0.44903(8) 0.70922(9) 0.0337(3) Uani 1 1 d .
C1 C 0.46500(13) 0.18808(11) 0.62078(12) 0.0274(4) Uani 1 1 d .
H1A H 0.5210 0.2162 0.6273 0.033 Uiso 1 1 calc R
C2 C 0.47024(15) 0.11174(11) 0.62828(13) 0.0338(5) Uani 1 1 d .
H2A H 0.5288 0.0878 0.6397 0.041 Uiso 1 1 calc R
C3 C 0.38843(15) 0.07055(11) 0.61888(12) 0.0342(5) Uani 1 1 d .
H3A H 0.3900 0.0180 0.6242 0.041 Uiso 1 1 calc R
C4 C 0.30487(14) 0.10716(10) 0.60172(11) 0.0281(4) Uani 1 1 d .
H4A H 0.2482 0.0799 0.5949 0.034 Uiso 1 1 calc R
C5 C 0.30411(12) 0.18353(10) 0.59455(10) 0.0214(4) Uani 1 1 d .
C6 C 0.21712(12) 0.22725(10) 0.56924(12) 0.0240(4) Uani 1 1 d .
H6A H 0.2113 0.2336 0.5066 0.029 Uiso 1 1 calc R
H6B H 0.1618 0.1994 0.5858 0.029 Uiso 1 1 calc R
C7 C 0.16611(12) 0.35535(10) 0.55574(11) 0.0243(4) Uani 1 1 d .
H7A H 0.1565 0.4014 0.5884 0.029 Uiso 1 1 calc R
H7B H 0.1041 0.3344 0.5378 0.029 Uiso 1 1 calc R
C8 C 0.21731(12) 0.37367(10) 0.47799(11) 0.0226(4) Uani 1 1 d .
C9 C 0.17089(14) 0.39465(11) 0.40138(12) 0.0314(5) Uani 1 1 d .
H9A H 0.1046 0.3954 0.3952 0.038 Uiso 1 1 calc R
C10 C 0.22276(16) 0.41440(11) 0.33415(13) 0.0379(5) Uani 1 1 d .
H10A H 0.1925 0.4287 0.2810 0.046 Uiso 1 1 calc R
C11 C 0.31910(15) 0.41309(11) 0.34523(12) 0.0339(5) Uani 1 1 d .
H11A H 0.3561 0.4273 0.3003 0.041 Uiso 1 1 calc R
C12 C 0.36029(13) 0.39081(10) 0.42247(11) 0.0257(4) Uani 1 1 d .
H12A H 0.4265 0.3895 0.4297 0.031 Uiso 1 1 calc R
C13 C 0.18249(12) 0.29572(10) 0.69705(11) 0.0250(4) Uani 1 1 d .
H13A H 0.1917 0.2443 0.7185 0.030 Uiso 1 1 calc R
H13B H 0.1145 0.3056 0.6917 0.030 Uiso 1 1 calc R
C14 C 0.22836(12) 0.34898(10) 0.76117(11) 0.0216(4) Uani 1 1 d .
C15 C 0.20469(13) 0.42388(10) 0.76160(11) 0.0260(4) Uani 1 1 d .
H15A H 0.1580 0.4422 0.7212 0.031 Uiso 1 1 calc R
C16 C 0.24855(14) 0.47202(11) 0.82030(12) 0.0319(5) Uani 1 1 d .
H16A H 0.2325 0.5233 0.8195 0.038 Uiso 1 1 calc R
C17 C 0.31546(14) 0.44564(12) 0.88001(12) 0.0332(5) Uani 1 1 d .
H17A H 0.3455 0.4788 0.9202 0.040 Uiso 1 1 calc R
C18 C 0.33898(13) 0.37122(12) 0.88170(12) 0.0307(4) Uani 1 1 d .
H18A H 0.3846 0.3530 0.9233 0.037 Uiso 1 1 calc R
C19 C 0.29552(13) 0.32312(11) 0.82213(11) 0.0267(4) Uani 1 1 d .
H19A H 0.3119 0.2719 0.8231 0.032 Uiso 1 1 calc R
C20 C 0.42870(12) 0.40438(10) 0.67190(11) 0.0221(4) Uani 1 1 d .
B1 B 0.20356(13) 0.78764(11) 0.81865(12) 0.0182(4) Uani 1 1 d .
F1 F 0.29600(7) 0.64021(5) 0.76963(7) 0.0274(2) Uani 1 1 d .
F2 F 0.42971(7) 0.62620(6) 0.66553(7) 0.0284(2) Uani 1 1 d .
F3 F 0.49900(7) 0.74664(6) 0.58661(7) 0.0309(3) Uani 1 1 d .
F4 F 0.43661(7) 0.88504(6) 0.62475(7) 0.0263(2) Uani 1 1 d .
F5 F 0.30214(6) 0.90187(5) 0.73191(6) 0.0223(2) Uani 1 1 d .
F6 F 0.00913(7) 0.71235(6) 0.81845(7) 0.0279(2) Uani 1 1 d .
F7 F -0.03291(7) 0.59825(6) 0.90901(7) 0.0309(3) Uani 1 1 d .
F8 F 0.09994(8) 0.53008(6) 1.01756(7) 0.0333(3) Uani 1 1 d .
F9 F 0.27662(7) 0.58397(6) 1.02914(7) 0.0319(3) Uani 1 1 d .
F10 F 0.32265(7) 0.70068(6) 0.93639(6) 0.0254(2) Uani 1 1 d .
F11 F 0.39296(6) 0.85385(6) 0.88663(6) 0.0230(2) Uani 1 1 d .
F12 F 0.41751(7) 0.94895(6) 1.01357(6) 0.0262(2) Uani 1 1 d .
F13 F 0.27286(7) 0.98735(6) 1.10803(6) 0.0292(2) Uani 1 1 d .
F14 F 0.09807(7) 0.93620(6) 1.06168(7) 0.0305(3) Uani 1 1 d .
F15 F 0.06912(6) 0.84556(6) 0.92773(6) 0.0249(2) Uani 1 1 d .
F16 F 0.11428(7) 0.94367(5) 0.79931(7) 0.0266(2) Uani 1 1 d .
F17 F -0.01939(7) 0.98193(6) 0.68573(7) 0.0327(3) Uani 1 1 d .
F18 F -0.09270(8) 0.88134(7) 0.56842(7) 0.0384(3) Uani 1 1 d .
F19 F -0.01773(8) 0.74290(7) 0.56442(7) 0.0390(3) Uani 1 1 d .
F20 F 0.11831(7) 0.70213(6) 0.67911(7) 0.0297(2) Uani 1 1 d .
C101 C 0.29183(11) 0.77249(9) 0.75839(10) 0.0177(3) Uani 1 1 d .
C102 C 0.32760(12) 0.70417(9) 0.73695(11) 0.0197(4) Uani 1 1 d .
C103 C 0.39704(12) 0.69488(9) 0.68131(11) 0.0206(4) Uani 1 1 d .
C104 C 0.43291(12) 0.75527(10) 0.64238(11) 0.0213(4) Uani 1 1 d .
C105 C 0.40055(11) 0.82503(9) 0.66113(11) 0.0195(4) Uani 1 1 d .
C106 C 0.33151(11) 0.83179(9) 0.71712(10) 0.0174(3) Uani 1 1 d .
C107 C 0.16996(11) 0.71254(9) 0.86907(11) 0.0189(4) Uani 1 1 d .
C108 C 0.08099(12) 0.68268(9) 0.86775(11) 0.0211(4) Uani 1 1 d .
C109 C 0.05593(12) 0.62271(10) 0.91603(11) 0.0227(4) Uani 1 1 d .
C110 C 0.12180(13) 0.58891(10) 0.97031(11) 0.0238(4) Uani 1 1 d .
C111 C 0.21109(13) 0.61670(10) 0.97615(11) 0.0234(4) Uani 1 1 d .
C112 C 0.23258(12) 0.67669(10) 0.92686(11) 0.0205(4) Uani 1 1 d .
C113 C 0.22849(11) 0.84620(9) 0.89753(10) 0.0176(3) Uani 1 1 d .
C114 C 0.31544(11) 0.87367(9) 0.92533(10) 0.0183(4) Uani 1 1 d .
C115 C 0.33132(11) 0.92187(9) 0.99342(11) 0.0190(4) Uani 1 1 d .
C116 C 0.25847(12) 0.94190(9) 1.04057(10) 0.0216(4) Uani 1 1 d .
C117 C 0.17056(12) 0.91524(10) 1.01726(11) 0.0215(4) Uani 1 1 d .
C118 C 0.15788(11) 0.86897(9) 0.94828(11) 0.0194(4) Uani 1 1 d .
C119 C 0.12158(11) 0.81916(9) 0.74864(11) 0.0186(4) Uani 1 1 d .
C120 C 0.08362(12) 0.88993(10) 0.74403(11) 0.0213(4) Uani 1 1 d .
C121 C 0.01340(12) 0.91181(10) 0.68463(11) 0.0233(4) Uani 1 1 d .
C122 C -0.02271(12) 0.86221(11) 0.62507(11) 0.0272(4) Uani 1 1 d .
C123 C 0.01534(13) 0.79231(11) 0.62402(11) 0.0267(4) Uani 1 1 d .
C124 C 0.08571(12) 0.77245(10) 0.68351(11) 0.0231(4) Uani 1 1 d .

loop_
_atom_site_aniso_label
_atom_site_aniso_U_11
_atom_site_aniso_U_22
_atom_site_aniso_U_33
_atom_site_aniso_U_23
_atom_site_aniso_U_13
_atom_site_aniso_U_12
Cu1 0.01575(11) 0.01839(11) 0.02334(12) -0.00115(9) 0.00147(8) -0.00118(8)
N1 0.0224(8) 0.0211(8) 0.0209(8) -0.0008(6) 0.0018(6) 0.0013(6)
N2 0.0185(7) 0.0205(8) 0.0219(8) -0.0030(6) 0.0038(6) -0.0002(6)
N3 0.0226(8) 0.0179(8) 0.0220(8) -0.0030(6) 0.0033(6) 0.0033(6)
O1 0.0296(7) 0.0300(8) 0.0405(8) -0.0101(6) -0.0041(6) -0.0046(6)
C1 0.0254(10) 0.0285(10) 0.0279(10) -0.0022(8) -0.0006(8) 0.0043(8)
C2 0.0399(12) 0.0296(11) 0.0314(11) -0.0011(8) -0.0003(9) 0.0135(9)
C3 0.0555(14) 0.0199(10) 0.0272(11) -0.0001(8) 0.0037(9) 0.0043(9)
C4 0.0399(11) 0.0225(10) 0.0224(10) -0.0030(7) 0.0048(8) -0.0059(8)
C5 0.0271(10) 0.0211(9) 0.0162(9) -0.0032(7) 0.0039(7) -0.0023(7)
C6 0.0226(9) 0.0226(10) 0.0268(10) -0.0062(7) 0.0028(7) -0.0066(7)
C7 0.0170(9) 0.0273(10) 0.0286(10) -0.0051(8) 0.0004(7) 0.0014(7)
C8 0.0239(9) 0.0179(9) 0.0257(10) -0.0049(7) 0.0003(7) 0.0040(7)
C9 0.0325(11) 0.0289(11) 0.0318(11) -0.0047(8) -0.0054(8) 0.0110(8)
C10 0.0584(15) 0.0297(11) 0.0248(11) 0.0016(9) -0.0030(9) 0.0187(10)
C11 0.0522(14) 0.0247(11) 0.0262(11) 0.0027(8) 0.0117(9) 0.0104(9)
C12 0.0307(10) 0.0201(10) 0.0274(10) -0.0005(7) 0.0096(8) 0.0029(8)
C13 0.0228(9) 0.0254(10) 0.0280(10) -0.0014(8) 0.0102(7) -0.0068(8)
C14 0.0210(9) 0.0232(10) 0.0220(9) 0.0000(7) 0.0111(7) -0.0045(7)
C15 0.0318(10) 0.0253(10) 0.0223(10) 0.0024(8) 0.0113(8) 0.0014(8)
C16 0.0492(13) 0.0205(10) 0.0282(11) -0.0003(8) 0.0183(9) -0.0045(9)
C17 0.0394(12) 0.0361(12) 0.0253(10) -0.0093(9) 0.0120(9) -0.0146(9)
C18 0.0246(10) 0.0437(13) 0.0242(10) -0.0038(9) 0.0059(8) -0.0009(9)
C19 0.0280(10) 0.0271(10) 0.0263(10) 0.0010(8) 0.0110(8) 0.0028(8)
C20 0.0173(9) 0.0223(10) 0.0270(10) 0.0021(8) 0.0026(7) 0.0034(7)
B1 0.0152(9) 0.0149(10) 0.0250(10) -0.0010(8) 0.0045(7) -0.0017(7)
F1 0.0344(6) 0.0129(5) 0.0369(6) -0.0001(4) 0.0163(5) -0.0024(4)
F2 0.0326(6) 0.0175(5) 0.0364(6) -0.0063(4) 0.0122(5) 0.0039(4)
F3 0.0295(6) 0.0288(6) 0.0367(6) -0.0005(5) 0.0185(5) 0.0026(5)
F4 0.0245(5) 0.0213(6) 0.0344(6) 0.0071(4) 0.0112(4) -0.0008(4)
F5 0.0223(5) 0.0138(5) 0.0316(6) 0.0002(4) 0.0073(4) 0.0012(4)
F6 0.0171(5) 0.0220(6) 0.0448(7) 0.0051(5) 0.0029(4) -0.0013(4)
F7 0.0228(6) 0.0216(6) 0.0505(7) -0.0017(5) 0.0172(5) -0.0059(4)
F8 0.0431(7) 0.0191(6) 0.0395(6) 0.0073(5) 0.0167(5) -0.0033(5)
F9 0.0386(6) 0.0259(6) 0.0306(6) 0.0050(5) -0.0022(5) 0.0021(5)
F10 0.0202(5) 0.0245(6) 0.0315(6) 0.0022(4) 0.0006(4) -0.0037(4)
F11 0.0139(5) 0.0290(6) 0.0268(5) -0.0044(4) 0.0064(4) -0.0015(4)
F12 0.0225(5) 0.0265(6) 0.0287(6) -0.0006(4) -0.0029(4) -0.0079(4)
F13 0.0383(6) 0.0253(6) 0.0241(6) -0.0090(4) 0.0021(4) 0.0002(5)
F14 0.0296(6) 0.0307(6) 0.0331(6) -0.0070(5) 0.0146(5) 0.0043(5)
F15 0.0147(5) 0.0273(6) 0.0336(6) -0.0037(4) 0.0072(4) -0.0038(4)
F16 0.0277(6) 0.0162(5) 0.0351(6) -0.0024(4) -0.0025(4) -0.0025(4)
F17 0.0336(6) 0.0235(6) 0.0408(7) 0.0112(5) 0.0014(5) 0.0039(5)
F18 0.0343(6) 0.0529(8) 0.0267(6) 0.0070(5) -0.0067(5) 0.0039(6)
F19 0.0383(7) 0.0471(8) 0.0301(6) -0.0151(5) -0.0067(5) -0.0053(5)
F20 0.0293(6) 0.0236(6) 0.0360(6) -0.0112(5) 0.0016(5) -0.0002(4)
C101 0.0148(8) 0.0178(9) 0.0205(9) -0.0015(7) 0.0013(6) -0.0020(6)
C102 0.0205(9) 0.0156(9) 0.0230(9) 0.0005(7) 0.0027(7) -0.0038(7)
C103 0.0238(9) 0.0137(9) 0.0241(9) -0.0052(7) 0.0016(7) 0.0022(7)
C104 0.0171(8) 0.0264(10) 0.0211(9) -0.0011(7) 0.0055(7) 0.0000(7)
C105 0.0187(8) 0.0177(9) 0.0223(9) 0.0039(7) 0.0020(7) -0.0030(7)
C106 0.0162(8) 0.0138(8) 0.0223(9) -0.0031(7) 0.0012(6) 0.0006(7)
C107 0.0202(9) 0.0138(8) 0.0236(9) -0.0039(7) 0.0075(7) -0.0012(7)
C108 0.0192(9) 0.0159(9) 0.0287(10) -0.0018(7) 0.0048(7) 0.0021(7)
C109 0.0218(9) 0.0164(9) 0.0315(10) -0.0054(7) 0.0131(7) -0.0041(7)
C110 0.0325(10) 0.0136(9) 0.0271(10) -0.0012(7) 0.0145(8) -0.0025(7)
C111 0.0305(10) 0.0174(9) 0.0227(9) -0.0017(7) 0.0041(7) 0.0039(7)
C112 0.0178(8) 0.0191(9) 0.0252(9) -0.0044(7) 0.0054(7) -0.0027(7)
C113 0.0183(8) 0.0130(8) 0.0223(9) 0.0015(7) 0.0063(7) -0.0001(6)
C114 0.0166(8) 0.0174(9) 0.0216(9) 0.0026(7) 0.0060(7) 0.0012(7)
C115 0.0177(8) 0.0169(9) 0.0220(9) 0.0021(7) -0.0016(7) -0.0015(7)
C116 0.0305(10) 0.0161(9) 0.0180(9) -0.0007(7) 0.0005(7) 0.0002(7)
C117 0.0226(9) 0.0176(9) 0.0255(10) 0.0004(7) 0.0097(7) 0.0046(7)
C118 0.0142(8) 0.0179(9) 0.0265(9) 0.0022(7) 0.0043(7) -0.0025(7)
C119 0.0158(8) 0.0176(9) 0.0231(9) -0.0002(7) 0.0058(7) -0.0044(7)
C120 0.0201(9) 0.0202(9) 0.0241(9) -0.0009(7) 0.0053(7) -0.0069(7)
C121 0.0228(9) 0.0213(9) 0.0265(10) 0.0071(8) 0.0074(7) 0.0004(7)
C122 0.0229(10) 0.0376(11) 0.0214(10) 0.0051(8) 0.0035(7) -0.0036(8)
C123 0.0265(10) 0.0331(11) 0.0208(9) -0.0054(8) 0.0029(7) -0.0070(8)
C124 0.0215(9) 0.0209(10) 0.0273(10) -0.0032(7) 0.0055(7) -0.0030(7)

loop_
_atom_type_symbol
_atom_type_description
_atom_type_scat_dispersion_real
_atom_type_scat_dispersion_imag
_atom_type_scat_source
C C 0.0033 0.0016 'International Tables Vol C Tables 4.2.6.8 and 6.1.1.4'
H H 0.0000 0.0000 'International Tables Vol C Tables 4.2.6.8 and 6.1.1.4'
B B 0.0013 0.0007 'International Tables Vol C Tables 4.2.6.8 and 6.1.1.4'
N N 0.0061 0.0033 'International Tables Vol C Tables 4.2.6.8 and 6.1.1.4'
O O 0.0106 0.0060 'International Tables Vol C Tables 4.2.6.8 and 6.1.1.4'
F F 0.0171 0.0103 'International Tables Vol C Tables 4.2.6.8 and 6.1.1.4'
Cu Cu 0.3201 1.2651 'International Tables Vol C Tables 4.2.6.8 and 6.1.1.4'

loop_
_exptl_crystal_face_index_h
_exptl_crystal_face_index_k
_exptl_crystal_face_index_l
_exptl_crystal_face_perp_dist
6.00 19.00 13.00 0.0377
-5.00 -18.00 -14.00 0.0336
6.00 10.00 -20.00 0.0923
6.00 -16.00 15.00 0.0922
-8.00 17.00 -14.00 0.1314
-2.00 -13.00 19.00 0.1252
-18.00 10.00 5.00 0.2088
-13.00 -3.00 18.00 0.2049
4.00 18.00 15.00 0.0404
13.00 -17.00 -9.00 0.1763
6.00 3.00 21.00 0.0734

loop_
_geom_angle_atom_site_label_1
_geom_angle_atom_site_label_2
_geom_angle_atom_site_label_3
_geom_angle
C20 Cu1 N1 127.45(7)
C20 Cu1 N3 116.46(7)
N1 Cu1 N3 108.94(6)
C20 Cu1 N2 129.94(7)
N1 Cu1 N2 81.45(6)
N3 Cu1 N2 80.16(6)
C1 N1 C5 118.37(16)
C1 N1 Cu1 126.77(13)
C5 N1 Cu1 114.44(12)
C7 N2 C6 109.85(14)
C7 N2 C13 111.72(13)
C6 N2 C13 110.04(14)
C7 N2 Cu1 104.32(10)
C6 N2 Cu1 104.09(10)
C13 N2 Cu1 116.37(10)
C12 N3 C8 118.21(15)
C12 N3 Cu1 127.32(12)
C8 N3 Cu1 114.47(11)
N1 C1 C2 122.50(18)
N1 C1 H1A 118.8
C2 C1 H1A 118.8
C1 C2 C3 118.79(18)
C1 C2 H2A 120.6
C3 C2 H2A 120.6
C4 C3 C2 118.96(19)
C4 C3 H3A 120.5
C2 C3 H3A 120.5
C5 C4 C3 119.59(18)
C5 C4 H4A 120.2
C3 C4 H4A 120.2
N1 C5 C4 121.78(17)
N1 C5 C6 115.14(15)
C4 C5 C6 122.95(16)
N2 C6 C5 111.11(14)
N2 C6 H6A 109.4
C5 C6 H6A 109.4
N2 C6 H6B 109.4
C5 C6 H6B 109.4
H6A C6 H6B 108.0
N2 C7 C8 110.82(14)
N2 C7 H7A 109.5
C8 C7 H7A 109.5
N2 C7 H7B 109.5
C8 C7 H7B 109.5
H7A C7 H7B 108.1
N3 C8 C9 121.97(17)
N3 C8 C7 115.81(15)
C9 C8 C7 122.18(16)
C10 C9 C8 118.88(19)
C10 C9 H9A 120.6
C8 C9 H9A 120.6
C11 C10 C9 119.23(18)
C11 C10 H10A 120.4
C9 C10 H10A 120.4
C12 C11 C10 118.71(18)
C12 C11 H11A 120.6
C10 C11 H11A 120.6
N3 C12 C11 122.98(18)
N3 C12 H12A 118.5
C11 C12 H12A 118.5
N2 C13 C14 113.53(14)
N2 C13 H13A 108.9
C14 C13 H13A 108.9
N2 C13 H13B 108.9
C14 C13 H13B 108.9
H13A C13 H13B 107.7
C15 C14 C19 118.60(17)
C15 C14 C13 121.59(17)
C19 C14 C13 119.80(16)
C16 C15 C14 120.66(18)
C16 C15 H15A 119.7
C14 C15 H15A 119.7
C17 C16 C15 120.06(18)
C17 C16 H16A 120.0
C15 C16 H16A 120.0
C16 C17 C18 120.28(18)
C16 C17 H17A 119.9
C18 C17 H17A 119.9
C17 C18 C19 119.56(19)
C17 C18 H18A 120.2
C19 C18 H18A 120.2
C18 C19 C14 120.82(18)
C18 C19 H19A 119.6
C14 C19 H19A 119.6
O1 C20 Cu1 176.70(17)
C113 B1 C119 112.86(14)
C113 B1 C107 102.45(13)
C119 B1 C107 112.39(13)
C113 B1 C101 113.70(13)
C119 B1 C101 102.24(13)
C107 B1 C101 113.63(14)
C102 C101 C106 113.28(14)
C102 C101 B1 126.71(15)
C106 C101 B1 119.74(14)
F1 C102 C101 121.50(14)
F1 C102 C103 114.52(14)
C101 C102 C103 123.98(15)
F2 C103 C104 119.84(15)
F2 C103 C102 120.16(15)
C104 C103 C102 120.00(16)
F3 C104 C103 120.44(15)
F3 C104 C105 120.58(15)
C103 C104 C105 118.98(15)
F4 C105 C104 119.64(14)
F4 C105 C106 121.25(15)
C104 C105 C106 119.11(15)
F5 C106 C105 116.05(14)
F5 C106 C101 119.33(14)
C105 C106 C101 124.62(15)
C108 C107 C112 112.48(16)
C108 C107 B1 127.56(15)
C112 C107 B1 119.65(14)
F6 C108 C109 113.85(15)
F6 C108 C107 121.31(15)
C109 C108 C107 124.83(17)
F7 C109 C110 120.90(15)
F7 C109 C108 119.52(16)
C110 C109 C108 119.58(16)
F8 C110 C109 121.08(16)
F8 C110 C111 120.26(17)
C109 C110 C111 118.65(16)
F9 C111 C110 119.32(16)
F9 C111 C112 121.09(16)
C110 C111 C112 119.59(17)
F10 C112 C111 115.85(15)
F10 C112 C107 119.31(15)
C111 C112 C107 124.83(16)
C114 C113 C118 112.97(15)
C114 C113 B1 127.48(14)
C118 C113 B1 119.40(14)
F11 C114 C113 121.05(15)
F11 C114 C115 114.70(14)
C113 C114 C115 124.24(15)
F12 C115 C116 120.06(15)
F12 C115 C114 120.40(14)
C116 C115 C114 119.54(15)
F13 C116 C115 120.43(15)
F13 C116 C117 120.58(15)
C115 C116 C117 118.98(16)
F14 C117 C118 121.13(15)
F14 C117 C116 119.48(15)
C118 C117 C116 119.37(15)
F15 C118 C117 116.48(14)
F15 C118 C113 118.69(15)
C117 C118 C113 124.81(16)
C120 C119 C124 113.09(16)
C120 C119 B1 127.50(15)
C124 C119 B1 119.38(15)
F16 C120 C121 114.80(15)
F16 C120 C119 120.97(16)
C121 C120 C119 124.23(16)
F17 C121 C122 120.24(16)
F17 C121 C120 119.79(16)
C122 C121 C120 119.98(17)
F18 C122 C121 121.16(18)
F18 C122 C123 120.54(17)
C121 C122 C123 118.30(17)
F19 C123 C122 119.35(17)
F19 C123 C124 120.36(17)
C122 C123 C124 120.28(17)
F20 C124 C123 116.65(15)
F20 C124 C119 119.35(16)
C123 C124 C119 123.94(17)

loop_
_geom_bond_atom_site_label_1
_geom_bond_atom_site_label_2
_geom_bond_distance
Cu1 C20 1.8151(19)
Cu1 N1 2.0391(15)
Cu1 N3 2.0576(14)
Cu1 N2 2.1586(14)
N1 C1 1.346(2)
N1 C5 1.354(2)
N2 C7 1.480(2)
N2 C6 1.480(2)
N2 C13 1.498(2)
N3 C12 1.344(2)
N3 C8 1.347(2)
O1 C20 1.123(2)
C1 C2 1.380(3)
C1 H1A 0.9500
C2 C3 1.388(3)
C2 H2A 0.9500
C3 C4 1.378(3)
C3 H3A 0.9500
C4 C5 1.378(3)
C4 H4A 0.9500
C5 C6 1.505(2)
C6 H6A 0.9900
C6 H6B 0.9900
C7 C8 1.509(2)
C7 H7A 0.9900
C7 H7B 0.9900
C8 C9 1.387(3)
C9 C10 1.384(3)
C9 H9A 0.9500
C10 C11 1.382(3)
C10 H10A 0.9500
C11 C12 1.373(3)
C11 H11A 0.9500
C12 H12A 0.9500
C13 C14 1.508(2)
C13 H13A 0.9900
C13 H13B 0.9900
C14 C15 1.390(2)
C14 C19 1.391(3)
C15 C16 1.384(3)
C15 H15A 0.9500
C16 C17 1.379(3)
C16 H16A 0.9500
C17 C18 1.380(3)
C17 H17A 0.9500
C18 C19 1.390(3)
C18 H18A 0.9500
C19 H19A 0.9500
B1 C113 1.648(2)
B1 C119 1.654(3)
B1 C107 1.656(3)
B1 C101 1.660(2)
F1 C102 1.3521(19)
F2 C103 1.3510(19)
F3 C104 1.3474(18)
F4 C105 1.3431(19)
F5 C106 1.3549(18)
F6 C108 1.355(2)
F7 C109 1.3466(19)
F8 C110 1.344(2)
F9 C111 1.347(2)
F10 C112 1.3616(19)
F11 C114 1.3547(18)
F12 C115 1.3467(19)
F13 C116 1.3442(19)
F14 C117 1.3491(18)
F15 C118 1.3593(18)
F16 C120 1.353(2)
F17 C121 1.347(2)
F18 C122 1.340(2)
F19 C123 1.353(2)
F20 C124 1.352(2)
C101 C102 1.383(2)
C101 C106 1.392(2)
C102 C103 1.384(2)
C103 C104 1.366(2)
C104 C105 1.378(2)
C105 C106 1.379(2)
C107 C108 1.385(2)
C107 C112 1.391(2)
C108 C109 1.382(2)
C109 C110 1.371(3)
C110 C111 1.373(3)
C111 C112 1.377(2)
C113 C114 1.384(2)
C113 C118 1.397(2)
C114 C115 1.385(2)
C115 C116 1.374(2)
C116 C117 1.375(2)
C117 C118 1.370(2)
C119 C120 1.385(2)
C119 C124 1.395(2)
C120 C121 1.382(3)
C121 C122 1.369(3)
C122 C123 1.371(3)
C123 C124 1.375(3)

loop_
_geom_torsion_atom_site_label_1
_geom_torsion_atom_site_label_2
_geom_torsion_atom_site_label_3
_geom_torsion_atom_site_label_4
_geom_torsion
C20 Cu1 N1 C1 -29.21(18)
N3 Cu1 N1 C1 119.70(14)
N2 Cu1 N1 C1 -163.85(15)
C20 Cu1 N1 C5 143.14(12)
N3 Cu1 N1 C5 -67.94(12)
N2 Cu1 N1 C5 8.51(12)
C20 Cu1 N2 C7 86.26(13)
N1 Cu1 N2 C7 -141.19(11)
N3 Cu1 N2 C7 -30.14(10)
C20 Cu1 N2 C6 -158.56(11)
N1 Cu1 N2 C6 -26.02(11)
N3 Cu1 N2 C6 85.04(11)
C20 Cu1 N2 C13 -37.31(16)
N1 Cu1 N2 C13 95.23(12)
N3 Cu1 N2 C13 -153.71(13)
C20 Cu1 N3 C12 65.23(16)
N1 Cu1 N3 C12 -87.52(15)
N2 Cu1 N3 C12 -164.86(15)
C20 Cu1 N3 C8 -114.18(13)
N1 Cu1 N3 C8 93.07(12)
N2 Cu1 N3 C8 15.72(12)
C5 N1 C1 C2 -0.7(3)
Cu1 N1 C1 C2 171.43(14)
N1 C1 C2 C3 -0.1(3)
C1 C2 C3 C4 0.5(3)
C2 C3 C4 C5 -0.2(3)
C1 N1 C5 C4 1.0(2)
Cu1 N1 C5 C4 -172.07(13)
C1 N1 C5 C6 -174.98(15)
Cu1 N1 C5 C6 11.97(18)
C3 C4 C5 N1 -0.5(3)
C3 C4 C5 C6 175.10(16)
C7 N2 C6 C5 150.22(14)
C13 N2 C6 C5 -86.37(17)
Cu1 N2 C6 C5 39.01(15)
N1 C5 C6 N2 -36.1(2)
C4 C5 C6 N2 147.94(16)
C6 N2 C7 C8 -71.12(17)
C13 N2 C7 C8 166.47(14)
Cu1 N2 C7 C8 39.94(15)
C12 N3 C8 C9 1.6(3)
Cu1 N3 C8 C9 -178.92(14)
C12 N3 C8 C7 -176.25(15)
Cu1 N3 C8 C7 3.22(19)
N2 C7 C8 N3 -30.9(2)
N2 C7 C8 C9 151.29(17)
N3 C8 C9 C10 -1.1(3)
C7 C8 C9 C10 176.63(17)
C8 C9 C10 C11 -0.3(3)
C9 C10 C11 C12 1.2(3)
C8 N3 C12 C11 -0.7(3)
Cu1 N3 C12 C11 179.89(14)
C10 C11 C12 N3 -0.7(3)
C7 N2 C13 C14 -90.52(18)
C6 N2 C13 C14 147.17(15)
Cu1 N2 C13 C14 29.13(19)
N2 C13 C14 C15 77.8(2)
N2 C13 C14 C19 -102.75(19)
C19 C14 C15 C16 1.4(2)
C13 C14 C15 C16 -179.14(15)
C14 C15 C16 C17 -1.0(3)
C15 C16 C17 C18 -0.1(3)
C16 C17 C18 C19 0.7(3)
C17 C18 C19 C14 -0.3(3)
C15 C14 C19 C18 -0.7(3)
C13 C14 C19 C18 179.78(15)
C113 B1 C101 C102 127.53(18)
C119 B1 C101 C102 -110.50(18)
C107 B1 C101 C102 10.9(2)
C113 B1 C101 C106 -58.8(2)
C119 B1 C101 C106 63.16(18)
C107 B1 C101 C106 -175.48(15)
C106 C101 C102 F1 -178.70(15)
B1 C101 C102 F1 -4.7(3)
C106 C101 C102 C103 1.1(2)
B1 C101 C102 C103 175.10(17)
F1 C102 C103 F2 -1.9(2)
C101 C102 C103 F2 178.29(15)
F1 C102 C103 C104 178.27(15)
C101 C102 C103 C104 -1.5(3)
F2 C103 C104 F3 1.7(3)
C102 C103 C104 F3 -178.46(16)
F2 C103 C104 C105 -178.19(15)
C102 C103 C104 C105 1.6(3)
F3 C104 C105 F4 -1.4(2)
C103 C104 C105 F4 178.55(15)
F3 C104 C105 C106 178.66(15)
C103 C104 C105 C106 -1.4(3)
F4 C105 C106 F5 0.8(2)
C104 C105 C106 F5 -179.23(15)
F4 C105 C106 C101 -178.87(15)
C104 C105 C106 C101 1.1(3)
C102 C101 C106 F5 179.46(14)
B1 C101 C106 F5 5.0(2)
C102 C101 C106 C105 -0.9(2)
B1 C101 C106 C105 -175.37(16)
C113 B1 C107 C108 111.06(18)
C119 B1 C107 C108 -10.4(2)
C101 B1 C107 C108 -125.85(18)
C113 B1 C107 C112 -62.02(18)
C119 B1 C107 C112 176.56(14)
C101 B1 C107 C112 61.1(2)
C112 C107 C108 F6 176.83(15)
B1 C107 C108 F6 3.3(3)
C112 C107 C108 C109 -1.7(2)
B1 C107 C108 C109 -175.18(16)
F6 C108 C109 F7 1.8(2)
C107 C108 C109 F7 -179.62(15)
F6 C108 C109 C110 -178.31(15)
C107 C108 C109 C110 0.3(3)
F7 C109 C110 F8 0.6(3)
C108 C109 C110 F8 -179.39(15)
F7 C109 C110 C111 -178.98(15)
C108 C109 C110 C111 1.1(3)
F8 C110 C111 F9 0.6(2)
C109 C110 C111 F9 -179.88(15)
F8 C110 C111 C112 179.53(15)
C109 C110 C111 C112 -0.9(3)
F9 C111 C112 F10 -1.0(2)
C110 C111 C112 F10 -179.88(15)
F9 C111 C112 C107 178.30(15)
C110 C111 C112 C107 -0.6(3)
C108 C107 C112 F10 -178.92(14)
B1 C107 C112 F10 -4.9(2)
C108 C107 C112 C111 1.8(2)
B1 C107 C112 C111 175.91(16)
C119 B1 C113 C114 -126.46(17)
C107 B1 C113 C114 112.45(18)
C101 B1 C113 C114 -10.6(2)
C119 B1 C113 C118 58.3(2)
C107 B1 C113 C118 -62.78(18)
C101 B1 C113 C118 174.18(15)
C118 C113 C114 F11 176.21(14)
B1 C113 C114 F11 0.7(3)
C118 C113 C114 C115 -3.2(2)
B1 C113 C114 C115 -178.71(16)
F11 C114 C115 F12 3.9(2)
C113 C114 C115 F12 -176.60(15)
F11 C114 C115 C116 -175.96(15)
C113 C114 C115 C116 3.5(3)
F12 C115 C116 F13 -1.3(2)
C114 C115 C116 F13 178.55(15)
F12 C115 C116 C117 178.13(15)
C114 C115 C116 C117 -2.0(3)
F13 C116 C117 F14 1.3(2)
C115 C116 C117 F14 -178.18(15)
F13 C116 C117 C118 -179.95(15)
C115 C116 C117 C118 0.6(3)
F14 C117 C118 F15 -0.2(2)
C116 C117 C118 F15 -178.94(15)
F14 C117 C118 C113 178.21(16)
C116 C117 C118 C113 -0.5(3)
C114 C113 C118 F15 -179.88(14)
B1 C113 C118 F15 -4.0(2)
C114 C113 C118 C117 1.7(2)
B1 C113 C118 C117 177.62(16)
C113 B1 C119 C120 9.3(2)
C107 B1 C119 C120 124.55(17)
C101 B1 C119 C120 -113.24(18)
C113 B1 C119 C124 -172.92(14)
C107 B1 C119 C124 -57.7(2)
C101 B1 C119 C124 64.54(18)
C124 C119 C120 F16 -176.21(14)
B1 C119 C120 F16 1.7(3)
C124 C119 C120 C121 3.7(2)
B1 C119 C120 C121 -178.40(16)
F16 C120 C121 F17 -0.5(2)
C119 C120 C121 F17 179.54(15)
F16 C120 C121 C122 179.59(15)
C119 C120 C121 C122 -0.3(3)
F17 C121 C122 F18 -1.9(3)
C120 C121 C122 F18 177.98(15)
F17 C121 C122 C123 177.35(15)
C120 C121 C122 C123 -2.8(3)
F18 C122 C123 F19 0.8(3)
C121 C122 C123 F19 -178.44(15)
F18 C122 C123 C124 -178.53(16)
C121 C122 C123 C124 2.2(3)
F19 C123 C124 F20 -0.5(2)
C122 C123 C124 F20 178.84(15)
F19 C123 C124 C119 -177.83(15)
C122 C123 C124 C119 1.5(3)
C120 C119 C124 F20 178.44(14)
B1 C119 C124 F20 0.4(2)
C120 C119 C124 C123 -4.3(2)
B1 C119 C124 C123 177.62(16)

loop_
_diffrn_scan_number
_diffrn_scan_type
_diffrn_scan_start
_diffrn_scan_end
_diffrn_scan_width
_diffrn_scan_exptime
_diffrn_scan_omega
_diffrn_scan_theta
_diffrn_scan_kappa
_diffrn_scan_phi
_diffrn_scan_omega1
_diffrn_scan_theta1
_diffrn_scan_frames
1 omega 48.00 97.00 1.00 45.00 - 24.85 45.00 240.00 0.00 0.00 49
2 phi 120.00 180.00 1.00 45.00 40.00 24.85 0.00 - 0.00 0.00 60
3 omega -48.00 2.00 1.00 45.00 - 24.85 -45.00 0.00 0.00 0.00 50
4 omega -2.00 47.00 1.00 45.00 - 24.85 45.00 120.00 0.00 0.00 49
5 omega 48.00 97.00 1.00 45.00 - 24.85 45.00 120.00 0.00 0.00 49
6 omega 2.00 52.00 1.00 45.00 - 24.85 -45.00 0.00 0.00 0.00 50
7 omega 5.00 57.00 1.00 45.00 - 24.85 -75.00 120.00 0.00 0.00 52
8 phi 60.00 120.00 1.00 45.00 40.00 24.85 0.00 - 0.00 0.00 60
9 omega -55.00 -20.00 1.00 45.00 - 24.85 161.00 56.00 0.00 0.00 35
10 omega -2.00 47.00 1.00 45.00 - 24.85 45.00 0.00 0.00 0.00 49
11 omega -7.00 45.00 1.00 45.00 - 24.85 75.00 0.00 0.00 0.00 52
12 omega 74.00 105.00 1.00 45.00 - 24.85 -161.00 123.00 0.00 0.00 31
13 omega -48.00 2.00 1.00 45.00 - -25.62 -45.00 240.00 0.00 0.00 50
14 omega -63.00 -20.00 1.00 45.00 - -25.62 161.00 -123.00 0.00 0.00 43
15 omega -54.00 -15.00 1.00 45.00 - -25.62 75.00 240.00 0.00 0.00 39
16 omega -76.00 -48.00 1.00 45.00 - -25.62 -45.00 240.00 0.00 0.00 28
17 omega -36.00 -5.00 1.00 45.00 - -25.62 118.00 84.00 0.00 0.00 31
